data_4312195
loop_
_publ_author_name
'David V. Partyka'
'R. H. Holm'

_publ_section_title
;
 Oxygen/Sulfur Substitution Reactions of Tetraoxometalates Effected by
 Electrophilic Carbon and Silicon Reagents
;
_journal_name_full 'Inorganic Chemistry'
_journal_page_first 8609
_journal_page_last 8616
_journal_paper_doi 10.1021/ic040097g
_journal_volume 43
_journal_year 2004
_chemical_formula_sum 'C22 H44 Mo N2 O3 S2'
_chemical_formula_weight 544.65
_chemical_name_systematic
;
 ?
;
_space_group_IT_number 2
_symmetry_cell_setting triclinic
_symmetry_space_group_name_Hall '-P 1'
_symmetry_space_group_name_H-M 'P -1'
_atom_sites_solution_hydrogens geom
_atom_sites_solution_primary direct
_atom_sites_solution_secondary difmap
_audit_creation_method SHELXL-97
_cell_angle_alpha 104.87(3)
_cell_angle_beta 95.78(3)
_cell_angle_gamma 116.56(3)
_cell_formula_units_Z 2
_cell_length_a 9.815(2)
_cell_length_b 10.689(2)
_cell_length_c 15.045(3)
_cell_measurement_temperature 293(2)
_cell_volume 1321.5(7)
_computing_structure_refinement 'SHELXL-97 (Sheldrick, 1997)'
_computing_structure_solution 'SHELXS-97 (Sheldrick, 1990)'
_diffrn_ambient_temperature 293(2)
_diffrn_measured_fraction_theta_full 0.941
_diffrn_measured_fraction_theta_max 0.941
_diffrn_radiation_monochromator graphite
_diffrn_radiation_source 'fine-focus sealed tube'
_diffrn_radiation_type MoK\a
_diffrn_radiation_wavelength 0.71073
_diffrn_reflns_av_R_equivalents 0.0191
_diffrn_reflns_av_sigmaI/netI 0.0413
_diffrn_reflns_limit_h_max 8
_diffrn_reflns_limit_h_min -13
_diffrn_reflns_limit_k_max 13
_diffrn_reflns_limit_k_min -14
_diffrn_reflns_limit_l_max 15
_diffrn_reflns_limit_l_min -20
_diffrn_reflns_number 8883
_diffrn_reflns_theta_full 28.28
_diffrn_reflns_theta_max 28.28
_diffrn_reflns_theta_min 1.45
_exptl_absorpt_coefficient_mu 0.678
_exptl_crystal_density_diffrn 1.369
_exptl_crystal_density_method 'not measured'
_exptl_crystal_F_000 576
_refine_diff_density_max 0.942
_refine_diff_density_min -0.294
_refine_diff_density_rms 0.080
_refine_ls_extinction_method none
_refine_ls_goodness_of_fit_ref 1.068
_refine_ls_hydrogen_treatment mixed
_refine_ls_matrix_type full
_refine_ls_number_parameters 279
_refine_ls_number_reflns 6178
_refine_ls_number_restraints 0
_refine_ls_restrained_S_all 1.068
_refine_ls_R_factor_all 0.0643
_refine_ls_R_factor_gt 0.0449
_refine_ls_shift/su_max 0.004
_refine_ls_shift/su_mean 0.000
_refine_ls_structure_factor_coef Fsqd
_refine_ls_weighting_details 'calc w=1/[\s^2^(Fo^2^)+(0.0546P)^2^+0.1739P] where P=(Fo^2^+2Fc^2^)/3'
_refine_ls_weighting_scheme calc
_refine_ls_wR_factor_gt 0.0998
_refine_ls_wR_factor_ref 0.1085
_reflns_number_gt 4876
_reflns_number_total 6178
_reflns_threshold_expression >2sigma(I)
_cod_data_source_file ic040097g_2.cif
_cod_data_source_block tri1a
_cod_original_cell_volume 1321.7(5)
_cod_database_code 4312195

loop_
_symmetry_equiv_pos_as_xyz
'x, y, z'
'-x, -y, -z'

loop_
_atom_site_label
_atom_site_type_symbol
_atom_site_fract_x
_atom_site_fract_y
_atom_site_fract_z
_atom_site_U_iso_or_equiv
_atom_site_adp_type
_atom_site_occupancy
_atom_site_symmetry_multiplicity
_atom_site_calc_flag
_atom_site_refinement_flags
_atom_site_disorder_assembly
_atom_site_disorder_group
Mo1 Mo 0.81309(3) 0.57952(3) 0.737916(18) 0.03770(10) Uani 1 1 d . . .
S2 S 0.66486(12) 0.49658(10) 0.86045(6) 0.0503(2) Uani 1 1 d . . .
S1 S 0.69314(12) 0.29919(10) 0.67349(6) 0.0511(2) Uani 1 1 d . . .
O1 O 0.6889(3) 0.6196(3) 0.67520(17) 0.0505(6) Uani 1 1 d . . .
O2 O 0.9360(3) 0.7377(3) 0.83772(16) 0.0502(6) Uani 1 1 d . . .
N2 N 0.2189(3) 0.4136(3) 0.59702(17) 0.0361(5) Uani 1 1 d . . .
N1 N 0.1502(3) 0.8930(3) 0.11517(17) 0.0407(6) Uani 1 1 d . . .
O3 O 0.9415(3) 0.5657(3) 0.66757(18) 0.0572(6) Uani 1 1 d . . .
C21 C 0.0475(4) 0.3087(4) 0.5902(2) 0.0459(8) Uani 1 1 d . . .
H21A H 0.0432 0.2363 0.6193 0.055 Uiso 1 1 calc R . .
H21B H 0.0053 0.3656 0.6266 0.055 Uiso 1 1 calc R . .
C1 C 0.5481(4) 0.2174(4) 0.7317(2) 0.0476(8) Uani 1 1 d . . .
C2 C 0.5353(4) 0.3045(4) 0.8145(2) 0.0461(8) Uani 1 1 d . . .
C19 C 0.2257(4) 0.5386(3) 0.5647(2) 0.0414(7) Uani 1 1 d . . .
H19A H 0.1704 0.4973 0.4982 0.050 Uiso 1 1 calc R . .
H19B H 0.1701 0.5809 0.6001 0.050 Uiso 1 1 calc R . .
C9 C -0.0214(4) 0.7750(4) 0.0711(2) 0.0527(9) Uani 1 1 d . . .
H9A H -0.0864 0.8201 0.0868 0.063 Uiso 1 1 calc R . .
H9B H -0.0385 0.7421 0.0026 0.063 Uiso 1 1 calc R . .
C17 C 0.2892(4) 0.3356(4) 0.5353(3) 0.0494(8) Uani 1 1 d . . .
H17A H 0.4013 0.4027 0.5485 0.059 Uiso 1 1 calc R . .
H17B H 0.2437 0.3143 0.4693 0.059 Uiso 1 1 calc R . .
C22 C -0.0572(4) 0.2261(4) 0.4898(3) 0.0590(10) Uani 1 1 d . . .
H22A H -0.0437 0.2957 0.4574 0.088 Uiso 1 1 calc R . .
H22B H -0.1651 0.1751 0.4922 0.088 Uiso 1 1 calc R . .
H22C H -0.0291 0.1553 0.4565 0.088 Uiso 1 1 calc R . .
C15 C 0.3121(4) 0.4725(4) 0.6995(2) 0.0484(8) Uani 1 1 d . . .
H15A H 0.2925 0.3887 0.7204 0.058 Uiso 1 1 calc R . .
H15B H 0.4232 0.5247 0.7019 0.058 Uiso 1 1 calc R . .
C3 C 0.4217(5) 0.2353(5) 0.8611(3) 0.0585(9) Uani 1 1 d . . .
H3 H 0.4120 0.2923 0.9157 0.070 Uiso 1 1 calc R . .
C20 C 0.3893(4) 0.6621(4) 0.5766(3) 0.0533(9) Uani 1 1 d . . .
H20A H 0.4373 0.7183 0.6428 0.080 Uiso 1 1 calc R . .
H20B H 0.3834 0.7263 0.5437 0.080 Uiso 1 1 calc R . .
H20C H 0.4512 0.6203 0.5507 0.080 Uiso 1 1 calc R . .
C13 C 0.1754(4) 1.0178(4) 0.0775(2) 0.0456(8) Uani 1 1 d . . .
H13A H 0.1451 0.9776 0.0087 0.055 Uiso 1 1 calc R . .
H13B H 0.1060 1.0554 0.0977 0.055 Uiso 1 1 calc R . .
C16 C 0.2743(5) 0.5763(5) 0.7685(3) 0.0652(11) Uani 1 1 d . . .
H16A H 0.3061 0.6659 0.7537 0.098 Uiso 1 1 calc R . .
H16B H 0.3296 0.6001 0.8321 0.098 Uiso 1 1 calc R . .
H16C H 0.1631 0.5286 0.7635 0.098 Uiso 1 1 calc R . .
C11 C 0.2585(5) 0.8322(4) 0.0899(2) 0.0555(9) Uani 1 1 d . . .
H11A H 0.2308 0.7465 0.1100 0.067 Uiso 1 1 calc R . .
H11B H 0.3652 0.9070 0.1254 0.067 Uiso 1 1 calc R . .
C7 C 0.1842(5) 0.9460(4) 0.2232(2) 0.0528(9) Uani 1 1 d . . .
H7A H 0.1767 0.8653 0.2443 0.063 Uiso 1 1 calc R . .
H7B H 0.2917 1.0268 0.2486 0.063 Uiso 1 1 calc R . .
C8 C 0.0774(5) 0.9986(4) 0.2651(3) 0.0631(10) Uani 1 1 d . . .
H8A H 0.0828 1.0782 0.2445 0.095 Uiso 1 1 calc R . .
H8B H 0.1105 1.0332 0.3331 0.095 Uiso 1 1 calc R . .
H8C H -0.0288 0.9178 0.2442 0.095 Uiso 1 1 calc R . .
C18 C 0.2651(5) 0.1920(4) 0.5484(3) 0.0636(10) Uani 1 1 d . . .
H18A H 0.3081 0.2111 0.6137 0.095 Uiso 1 1 calc R . .
H18B H 0.3172 0.1522 0.5090 0.095 Uiso 1 1 calc R . .
H18C H 0.1547 0.1217 0.5309 0.095 Uiso 1 1 calc R . .
C4 C 0.3236(5) 0.0820(5) 0.8263(4) 0.0699(12) Uani 1 1 d . . .
H4 H 0.2497 0.0369 0.8582 0.084 Uiso 1 1 calc R . .
C5 C 0.3352(5) -0.0033(5) 0.7449(3) 0.0689(12) Uani 1 1 d . . .
H5 H 0.2687 -0.1057 0.7216 0.083 Uiso 1 1 calc R . .
C12 C 0.2553(5) 0.7865(5) -0.0150(3) 0.0668(11) Uani 1 1 d . . .
H12A H 0.1491 0.7178 -0.0515 0.100 Uiso 1 1 calc R . .
H12B H 0.3190 0.7400 -0.0258 0.100 Uiso 1 1 calc R . .
H12C H 0.2959 0.8729 -0.0339 0.100 Uiso 1 1 calc R . .
C6 C 0.4461(5) 0.0633(4) 0.6977(3) 0.0609(10) Uani 1 1 d . . .
H6 H 0.4530 0.0050 0.6426 0.073 Uiso 1 1 calc R . .
C14 C 0.3408(5) 1.1455(4) 0.1086(3) 0.0712(12) Uani 1 1 d . . .
H14A H 0.3724 1.1865 0.1767 0.107 Uiso 1 1 calc R . .
H14B H 0.3457 1.2206 0.0831 0.107 Uiso 1 1 calc R . .
H14C H 0.4100 1.1110 0.0859 0.107 Uiso 1 1 calc R . .
C10 C -0.0754(7) 0.6400(5) 0.1027(3) 0.0920(17) Uani 1 1 d . . .
H10A H -0.0088 0.5971 0.0904 0.138 Uiso 1 1 calc R . .
H10B H -0.1820 0.5679 0.0683 0.138 Uiso 1 1 calc R . .
H10C H -0.0696 0.6696 0.1695 0.138 Uiso 1 1 calc R . .

loop_
_atom_site_aniso_label
_atom_site_aniso_U_11
_atom_site_aniso_U_22
_atom_site_aniso_U_33
_atom_site_aniso_U_23
_atom_site_aniso_U_13
_atom_site_aniso_U_12
Mo1 0.03681(15) 0.04850(17) 0.03309(14) 0.01361(11) 0.00680(10) 0.02579(12)
S2 0.0647(6) 0.0510(5) 0.0386(4) 0.0163(4) 0.0170(4) 0.0299(4)
S1 0.0670(6) 0.0525(5) 0.0392(4) 0.0137(4) 0.0128(4) 0.0347(5)
O1 0.0409(12) 0.0696(15) 0.0561(14) 0.0382(12) 0.0102(11) 0.0310(12)
O2 0.0559(15) 0.0508(13) 0.0386(12) 0.0098(10) 0.0048(11) 0.0262(12)
N2 0.0346(13) 0.0460(14) 0.0340(13) 0.0172(11) 0.0104(10) 0.0225(12)
N1 0.0429(15) 0.0416(14) 0.0346(13) 0.0105(11) 0.0009(11) 0.0215(12)
O3 0.0519(15) 0.0665(16) 0.0557(15) 0.0154(12) 0.0248(12) 0.0317(13)
C21 0.0339(16) 0.0493(19) 0.0495(19) 0.0123(15) 0.0087(14) 0.0192(15)
C1 0.052(2) 0.0500(19) 0.0433(18) 0.0197(15) -0.0005(15) 0.0274(17)
C2 0.0461(18) 0.0505(19) 0.0466(18) 0.0252(15) 0.0035(15) 0.0248(16)
C19 0.0448(18) 0.0479(18) 0.0397(17) 0.0167(14) 0.0080(14) 0.0290(15)
C9 0.047(2) 0.051(2) 0.0419(18) 0.0172(15) 0.0009(15) 0.0101(16)
C17 0.054(2) 0.054(2) 0.056(2) 0.0207(16) 0.0231(17) 0.0363(18)
C22 0.051(2) 0.048(2) 0.067(2) 0.0093(17) -0.0079(18) 0.0258(17)
C15 0.0386(17) 0.064(2) 0.0400(18) 0.0262(16) 0.0066(14) 0.0194(16)
C3 0.055(2) 0.068(2) 0.068(2) 0.038(2) 0.0194(19) 0.035(2)
C20 0.056(2) 0.058(2) 0.063(2) 0.0332(18) 0.0268(18) 0.0332(19)
C13 0.0471(19) 0.0456(18) 0.054(2) 0.0232(15) 0.0141(16) 0.0272(16)
C16 0.061(2) 0.072(3) 0.0351(18) 0.0106(17) 0.0119(17) 0.013(2)
C11 0.065(2) 0.062(2) 0.047(2) 0.0097(16) 0.0004(17) 0.044(2)
C7 0.060(2) 0.056(2) 0.0362(17) 0.0105(15) 0.0029(16) 0.0284(18)
C8 0.083(3) 0.062(2) 0.047(2) 0.0167(18) 0.020(2) 0.038(2)
C18 0.066(3) 0.062(2) 0.079(3) 0.027(2) 0.015(2) 0.044(2)
C4 0.048(2) 0.078(3) 0.096(3) 0.055(3) 0.014(2) 0.029(2)
C5 0.059(3) 0.055(2) 0.078(3) 0.031(2) -0.010(2) 0.018(2)
C12 0.079(3) 0.078(3) 0.055(2) 0.011(2) 0.015(2) 0.056(2)
C6 0.067(3) 0.052(2) 0.056(2) 0.0173(18) -0.0065(19) 0.028(2)
C14 0.063(3) 0.048(2) 0.088(3) 0.016(2) 0.028(2) 0.018(2)
C10 0.109(4) 0.057(3) 0.066(3) 0.028(2) 0.004(3) 0.004(3)

loop_
_atom_type_symbol
_atom_type_description
_atom_type_scat_dispersion_real
_atom_type_scat_dispersion_imag
_atom_type_scat_source
C C 0.0033 0.0016 'International Tables Vol C Tables 4.2.6.8 and 6.1.1.4'
H H 0.0000 0.0000 'International Tables Vol C Tables 4.2.6.8 and 6.1.1.4'
N N 0.0061 0.0033 'International Tables Vol C Tables 4.2.6.8 and 6.1.1.4'
O O 0.0106 0.0060 'International Tables Vol C Tables 4.2.6.8 and 6.1.1.4'
S S 0.1246 0.1234 'International Tables Vol C Tables 4.2.6.8 and 6.1.1.4'
Mo Mo -1.6832 0.6857 'International Tables Vol C Tables 4.2.6.8 and 6.1.1.4'

loop_
_geom_angle_atom_site_label_1
_geom_angle_atom_site_label_2
_geom_angle_atom_site_label_3
_geom_angle
_geom_angle_site_symmetry_1
_geom_angle_site_symmetry_3
_geom_angle_publ_flag
O1 Mo1 O2 107.80(12) . . ?
O1 Mo1 O3 106.26(12) . . ?
O2 Mo1 O3 103.84(12) . . ?
O1 Mo1 S1 105.73(10) . . ?
O2 Mo1 S1 143.28(8) . . ?
O3 Mo1 S1 80.41(9) . . ?
O1 Mo1 S2 101.46(8) . . ?
O2 Mo1 S2 81.92(9) . . ?
O3 Mo1 S2 148.12(9) . . ?
S1 Mo1 S2 77.15(4) . . ?
C2 S2 Mo1 109.65(13) . . ?
C1 S1 Mo1 109.68(12) . . ?
C17 N2 C19 109.1(2) . . ?
C17 N2 C15 108.3(3) . . ?
C19 N2 C15 111.1(2) . . ?
C17 N2 C21 111.7(3) . . ?
C19 N2 C21 107.9(2) . . ?
C15 N2 C21 108.6(2) . . ?
C11 N1 C13 111.8(3) . . ?
C11 N1 C9 111.4(3) . . ?
C13 N1 C9 105.5(2) . . ?
C11 N1 C7 106.2(2) . . ?
C13 N1 C7 111.4(3) . . ?
C9 N1 C7 110.6(3) . . ?
C22 C21 N2 114.8(3) . . ?
C6 C1 C2 118.9(4) . . ?
C6 C1 S1 120.4(3) . . ?
C2 C1 S1 120.7(3) . . ?
C3 C2 C1 119.3(3) . . ?
C3 C2 S2 120.8(3) . . ?
C1 C2 S2 119.9(3) . . ?
C20 C19 N2 115.1(3) . . ?
C10 C9 N1 114.7(3) . . ?
N2 C17 C18 114.8(3) . . ?
C16 C15 N2 114.8(3) . . ?
C4 C3 C2 120.4(4) . . ?
C14 C13 N1 114.9(3) . . ?
N1 C11 C12 114.9(3) . . ?
C8 C7 N1 115.7(3) . . ?
C5 C4 C3 120.4(4) . . ?
C4 C5 C6 120.0(4) . . ?
C5 C6 C1 121.0(4) . . ?

loop_
_geom_bond_atom_site_label_1
_geom_bond_atom_site_label_2
_geom_bond_distance
_geom_bond_site_symmetry_2
_geom_bond_publ_flag
Mo1 O1 1.733(2) . ?
Mo1 O2 1.754(3) . ?
Mo1 O3 1.757(2) . ?
Mo1 S1 2.5357(14) . ?
Mo1 S2 2.5548(12) . ?
S2 C2 1.752(4) . ?
S1 C1 1.757(4) . ?
N2 C17 1.511(4) . ?
N2 C19 1.512(4) . ?
N2 C15 1.521(4) . ?
N2 C21 1.522(4) . ?
N1 C11 1.506(4) . ?
N1 C13 1.511(4) . ?
N1 C9 1.521(4) . ?
N1 C7 1.524(4) . ?
C21 C22 1.519(5) . ?
C1 C6 1.403(5) . ?
C1 C2 1.406(5) . ?
C2 C3 1.403(5) . ?
C19 C20 1.509(5) . ?
C9 C10 1.520(5) . ?
C17 C18 1.513(5) . ?
C15 C16 1.517(5) . ?
C3 C4 1.391(6) . ?
C13 C14 1.502(5) . ?
C11 C12 1.520(5) . ?
C7 C8 1.512(5) . ?
C4 C5 1.376(6) . ?
C5 C6 1.385(6) . ?
